data_7061977
loop_
_publ_author_name
'Li, Hongjun'
'Tang, Dong'
'Iqbal, Zafar'
'Wan, Yaya'
'Jiang, Rui'
'Yang, Zhixiang'
'Yang, Jinhui'

_publ_section_title
;
 Electrochemically promoted annulation of aldehydes and carbazates: access
 to 2-alkoxy/aryloxy-5-substituted 1,3,4-oxadiazole and
 1,3,4-oxadiazol-2(3H)-one derivatives
;
_journal_issue 42
_journal_name_full 'New Journal of Chemistry'
_journal_page_first 20347
_journal_page_last 20353
_journal_paper_doi 10.1039/D2NJ04113H
_journal_volume 46
_journal_year 2022
_chemical_formula_moiety 'C14 H18 N2 O2'
_chemical_formula_sum 'C14 H18 N2 O2'
_chemical_formula_weight 246.30
_space_group_crystal_system monoclinic
_space_group_IT_number 14
_space_group_name_Hall '-P 2yn'
_space_group_name_H-M_alt 'P 1 21/n 1'
_atom_sites_solution_hydrogens geom
_atom_sites_solution_primary dual
_audit_creation_date 2022-05-10
_audit_creation_method
;
Olex2 1.3-ac4
(compiled 2019.04.23 svn.r3594 for Rigaku Oxford Diffraction, GUI svn.r5739)
;
_audit_update_record
;
2022-07-22 deposited with the CCDC.	2022-09-28 downloaded from the CCDC.
;
_cell_angle_alpha 90
_cell_angle_beta 106.909(6)
_cell_angle_gamma 90
_cell_formula_units_Z 4
_cell_length_a 7.1933(4)
_cell_length_b 17.2296(12)
_cell_length_c 11.4006(6)
_cell_measurement_reflns_used 3572
_cell_measurement_temperature 150.00(10)
_cell_measurement_theta_max 76.1420
_cell_measurement_theta_min 4.8060
_cell_volume 1351.88(15)
_computing_cell_refinement 'CrysAlisPro 1.171.41.113a (Rigaku OD, 2021)'
_computing_data_collection 'CrysAlisPro 1.171.41.113a (Rigaku OD, 2021)'
_computing_data_reduction 'CrysAlisPro 1.171.41.113a (Rigaku OD, 2021)'
_computing_molecular_graphics 'Olex2 (Dolomanov et al., 2009)'
_computing_publication_material 'Olex2 (Dolomanov et al., 2009)'
_computing_structure_refinement 'ShelXL (Sheldrick, 2015)'
_computing_structure_solution 'ShelXT (Sheldrick, 2015)'
_diffrn_ambient_environment N~2~
_diffrn_ambient_temperature 150.00(10)
_diffrn_detector 'Hybrid Pixel Array Detector'
_diffrn_detector_area_resol_mean 10.0000
_diffrn_detector_type HyPix
_diffrn_measured_fraction_theta_full 0.980
_diffrn_measured_fraction_theta_max 0.907
_diffrn_measurement_details
;
List of Runs (angles in degrees, time in seconds):

  # Type    Start    End  Width  t~exp~   \w     \q     \k     \f   Frames
#--------------------------------------------------------------------------
  1  \w     89.00 135.00   0.50    0.73    --  107.75 108.00 126.00   92
  2  \w    140.00 166.00   0.50    0.73    --  107.75 108.00 126.00   52
  3  \w     35.00 119.00   0.50    0.18    --   47.20  57.00-150.00  168
  4  \w     73.00 104.00   0.50    0.73    --  107.75-108.00  29.00   62
  5  \w     16.00  80.00   0.50    0.18    --   47.20-108.00  29.00  128
  6  \w    -52.00 -27.00   0.50    0.73    -- -100.00  77.00  90.00   50
  7  \w   -108.00 -69.00   0.50    0.73    -- -100.00  77.00  90.00   78
  8  \w    -64.00 -39.00   0.50    0.73    -- -100.00  57.00  90.00   50
  9  \w    -63.00 -27.00   0.50    0.73    -- -100.00  57.00 -30.00   72
 10  \w    -60.00 -33.00   0.50    0.73    -- -100.00  57.00 -60.00   54
 11  \w    -69.00 -28.00   0.50    0.73    -- -100.00  57.00-120.00   82
 12  \w   -110.00 -31.00   0.50    0.73    -- -100.00 125.00-150.00  158
 13  \w   -106.00 -48.00   0.50    0.73    -- -100.00 108.00 126.00  116
 14  \w    -72.00 -47.00   0.50    0.18    --  -47.20 108.00 126.00   50
 15  \w   -123.00 -89.00   0.50    0.73    -- -100.00 -19.00 -60.00   68
 16  \w   -167.00-128.00   0.50    0.73    -- -100.00 -19.00 -60.00   78
 17  \w   -147.00-121.00   0.50    0.73    -- -100.00-108.00  29.00   52
 18  \w   -171.00-134.00   0.50    0.73    -- -100.00 -77.00  60.00   74
 19  \w   -116.00 -89.00   0.50    0.73    -- -100.00 -77.00  60.00   54
 20  \w    -21.00  22.00   0.50    0.18    --   47.20 -19.00 -90.00   86
 21  \w    -20.00   0.50   0.50    0.18    --   47.20 -37.00 150.00   41
;
_diffrn_measurement_device 'four-circle diffractometer'
_diffrn_measurement_device_type 'ROD, Synergy Custom system, HyPix'
_diffrn_measurement_method '\w scans'
_diffrn_orient_matrix_type 'CrysAlisPro convention (1999,Acta A55,543-557)'
_diffrn_orient_matrix_UB_11 -0.1598853000
_diffrn_orient_matrix_UB_12 -0.0180413000
_diffrn_orient_matrix_UB_13 -0.1197234000
_diffrn_orient_matrix_UB_21 -0.0041144000
_diffrn_orient_matrix_UB_22 -0.0852393000
_diffrn_orient_matrix_UB_23 0.0406856000
_diffrn_orient_matrix_UB_31 -0.1562821000
_diffrn_orient_matrix_UB_32 0.0206018000
_diffrn_orient_matrix_UB_33 0.0627699000
_diffrn_radiation_monochromator mirror
_diffrn_radiation_probe x-ray
_diffrn_radiation_type 'Cu K\a'
_diffrn_radiation_wavelength 1.54184
_diffrn_reflns_av_R_equivalents 0.0480
_diffrn_reflns_av_unetI/netI 0.0467
_diffrn_reflns_Laue_measured_fraction_full 0.980
_diffrn_reflns_Laue_measured_fraction_max 0.907
_diffrn_reflns_limit_h_max 7
_diffrn_reflns_limit_h_min -9
_diffrn_reflns_limit_k_max 21
_diffrn_reflns_limit_k_min -19
_diffrn_reflns_limit_l_max 14
_diffrn_reflns_limit_l_min -14
_diffrn_reflns_number 7150
_diffrn_reflns_point_group_measured_fraction_full 0.980
_diffrn_reflns_point_group_measured_fraction_max 0.907
_diffrn_reflns_theta_full 67.684
_diffrn_reflns_theta_max 77.009
_diffrn_reflns_theta_min 4.798
_diffrn_source 'Rotating-anode X-ray tube'
_diffrn_source_type 'Rigaku (Cu) X-ray Source'
_exptl_absorpt_coefficient_mu 0.658
_exptl_absorpt_correction_T_max 1.00000
_exptl_absorpt_correction_T_min 0.65116
_exptl_absorpt_correction_type multi-scan
_exptl_absorpt_process_details
;
CrysAlisPro 1.171.41.113a (Rigaku Oxford Diffraction, 2021)
Empirical absorption correction using spherical harmonics,
implemented in SCALE3 ABSPACK scaling algorithm.
;
_exptl_crystal_colour 'clear light colourless'
_exptl_crystal_colour_lustre clear
_exptl_crystal_colour_modifier light
_exptl_crystal_colour_primary colourless
_exptl_crystal_density_diffrn 1.210
_exptl_crystal_description block
_exptl_crystal_F_000 528
_exptl_crystal_size_max 0.12
_exptl_crystal_size_mid 0.11
_exptl_crystal_size_min 0.07
_refine_diff_density_max 0.357
_refine_diff_density_min -0.255
_refine_diff_density_rms 0.069
_refine_ls_extinction_method none
_refine_ls_goodness_of_fit_ref 1.078
_refine_ls_hydrogen_treatment constr
_refine_ls_matrix_type full
_refine_ls_number_parameters 164
_refine_ls_number_reflns 2588
_refine_ls_number_restraints 0
_refine_ls_restrained_S_all 1.078
_refine_ls_R_factor_all 0.0696
_refine_ls_R_factor_gt 0.0622
_refine_ls_shift/su_max 0.000
_refine_ls_shift/su_mean 0.000
_refine_ls_structure_factor_coef Fsqd
_refine_ls_weighting_details 'w=1/[\s^2^(Fo^2^)+(0.1126P)^2^+0.1279P] where P=(Fo^2^+2Fc^2^)/3'
_refine_ls_weighting_scheme calc
_refine_ls_wR_factor_gt 0.1664
_refine_ls_wR_factor_ref 0.1738
_reflns_Friedel_coverage 0.000
_reflns_number_gt 2207
_reflns_number_total 2588
_reflns_threshold_expression 'I > 2\s(I)'
_cod_data_source_file d2nj04113h2.cif
_cod_data_source_block luyi_0510_auto
_cod_depositor_comments 'Adding full bibliography for 7061977.cif.'
_cod_database_code 7061977
_shelx_shelxl_version_number 2018/3
_shelx_space_group_comment
;
The symmetry employed for this shelxl refinement is uniquely defined
by the following loop, which should always be used as a source of
symmetry information in preference to the above space-group names.
They are only intended as comments.
;
_reflns_odcompleteness_completeness 98.30
_reflns_odcompleteness_iscentric 1
_reflns_odcompleteness_theta 66.97
_olex2_refinement_description
;
1. Fixed Uiso
 At 1.2 times of:
  All C(H) groups, All C(H,H) groups
 At 1.5 times of:
  All C(H,H,H) groups
2.a Secondary CH2 refined with riding coordinates:
 C9(H9A,H9B), C10(H10A,H10B), C11(H11A,H11B), C12(H12A,H12B), C13(H13A,H13B)
2.b Aromatic/amide H refined with riding coordinates:
 C2(H2), C3(H3), C4(H4), C5(H5), C6(H6)
2.c Idealised Me refined as rotating group:
 C14(H14A,H14B,H14C)
;
_olex2_submission_special_instructions 'No special instructions were received'
_oxdiff_exptl_absorpt_empirical_details
;
Empirical correction (ABSPACK) includes:
- Absorption correction using spherical harmonics
- Frame scaling
;
_oxdiff_exptl_absorpt_empirical_full_max 4.786
_oxdiff_exptl_absorpt_empirical_full_min 0.379

loop_
_space_group_symop_operation_xyz
'x, y, z'
'-x+1/2, y+1/2, -z+1/2'
'-x, -y, -z'
'x-1/2, -y-1/2, z-1/2'

loop_
_atom_site_label
_atom_site_type_symbol
_atom_site_fract_x
_atom_site_fract_y
_atom_site_fract_z
_atom_site_U_iso_or_equiv
_atom_site_adp_type
_atom_site_occupancy
_atom_site_site_symmetry_order
_atom_site_calc_flag
_atom_site_refinement_flags_posn
_atom_site_refinement_flags_adp
_atom_site_refinement_flags_occupancy
_atom_site_disorder_assembly
_atom_site_disorder_group
O1 O 0.36147(16) 0.66769(7) 0.61702(10) 0.0397(3) Uani 1 1 d . . . . .
O2 O 0.39254(17) 0.53925(7) 0.64746(10) 0.0457(4) Uani 1 1 d . . . . .
N1 N 0.1459(2) 0.67252(9) 0.43409(12) 0.0438(4) Uani 1 1 d . . . . .
N2 N 0.1822(2) 0.59351(9) 0.46716(13) 0.0433(4) Uani 1 1 d . . . . .
C1 C 0.2696(2) 0.79745(11) 0.53413(13) 0.0386(4) Uani 1 1 d . . . . .
C2 C 0.4042(2) 0.83156(11) 0.63476(15) 0.0420(4) Uani 1 1 d . . . . .
H2 H 0.484137 0.799925 0.697697 0.050 Uiso 1 1 calc R . . . .
C3 C 0.4208(3) 0.91125(12) 0.64246(17) 0.0483(4) Uani 1 1 d . . . . .
H3 H 0.512541 0.934289 0.710897 0.058 Uiso 1 1 calc R . . . .
C4 C 0.3051(3) 0.95802(12) 0.55149(17) 0.0513(5) Uani 1 1 d . . . . .
H4 H 0.318035 1.012871 0.557146 0.062 Uiso 1 1 calc R . . . .
C5 C 0.1694(3) 0.92426(12) 0.45159(17) 0.0508(5) Uani 1 1 d . . . . .
H5 H 0.088925 0.956203 0.389362 0.061 Uiso 1 1 calc R . . . .
C6 C 0.1518(2) 0.84480(12) 0.44277(15) 0.0454(4) Uani 1 1 d . . . . .
H6 H 0.059255 0.822042 0.374401 0.055 Uiso 1 1 calc R . . . .
C7 C 0.2516(2) 0.71375(11) 0.52303(13) 0.0377(4) Uani 1 1 d . . . . .
C8 C 0.3081(2) 0.59579(10) 0.57434(15) 0.0388(4) Uani 1 1 d . . . . .
C9 C 0.3308(3) 0.46109(10) 0.60154(16) 0.0439(4) Uani 1 1 d . . . . .
H9A H 0.348900 0.453856 0.519406 0.053 Uiso 1 1 calc R . . . .
H9B H 0.191641 0.453489 0.594658 0.053 Uiso 1 1 calc R . . . .
C10 C 0.4523(2) 0.40377(10) 0.69025(16) 0.0428(4) Uani 1 1 d . . . . .
H10A H 0.434844 0.412198 0.772291 0.051 Uiso 1 1 calc R . . . .
H10B H 0.591123 0.412236 0.696864 0.051 Uiso 1 1 calc R . . . .
C11 C 0.3966(2) 0.32047(11) 0.64950(15) 0.0420(4) Uani 1 1 d . . . . .
H11A H 0.257864 0.312278 0.643242 0.050 Uiso 1 1 calc R . . . .
H11B H 0.412677 0.312563 0.566980 0.050 Uiso 1 1 calc R . . . .
C12 C 0.5179(2) 0.26076(11) 0.73674(15) 0.0426(4) Uani 1 1 d . . . . .
H12A H 0.509307 0.271399 0.820342 0.051 Uiso 1 1 calc R . . . .
H12B H 0.655496 0.266980 0.738488 0.051 Uiso 1 1 calc R . . . .
C13 C 0.4573(3) 0.17713(11) 0.70368(16) 0.0441(4) Uani 1 1 d . . . . .
H13A H 0.318531 0.170894 0.699049 0.053 Uiso 1 1 calc R . . . .
H13B H 0.471550 0.165305 0.621756 0.053 Uiso 1 1 calc R . . . .
C14 C 0.5773(3) 0.11991(12) 0.79614(18) 0.0530(5) Uani 1 1 d . . . . .
H14A H 0.527681 0.067273 0.774284 0.080 Uiso 1 1 calc GR . . . .
H14B H 0.568559 0.132854 0.878078 0.080 Uiso 1 1 calc GR . . . .
H14C H 0.713243 0.122632 0.795833 0.080 Uiso 1 1 calc GR . . . .

loop_
_atom_site_aniso_label
_atom_site_aniso_U_11
_atom_site_aniso_U_22
_atom_site_aniso_U_33
_atom_site_aniso_U_23
_atom_site_aniso_U_13
_atom_site_aniso_U_12
O1 0.0400(6) 0.0486(7) 0.0260(6) 0.0004(5) 0.0024(4) 0.0005(5)
O2 0.0492(7) 0.0462(7) 0.0340(6) -0.0022(5) 0.0000(5) -0.0020(5)
N1 0.0410(8) 0.0564(9) 0.0297(7) 0.0000(6) 0.0032(6) -0.0019(6)
N2 0.0439(8) 0.0517(9) 0.0310(7) -0.0022(6) 0.0054(6) -0.0024(6)
C1 0.0345(8) 0.0552(10) 0.0261(7) 0.0021(7) 0.0089(6) 0.0026(7)
C2 0.0390(8) 0.0543(10) 0.0295(8) 0.0032(7) 0.0047(6) 0.0030(7)
C3 0.0471(9) 0.0545(11) 0.0387(9) 0.0000(7) 0.0051(7) -0.0001(8)
C4 0.0571(11) 0.0525(11) 0.0431(9) 0.0045(8) 0.0127(8) 0.0033(8)
C5 0.0541(11) 0.0592(11) 0.0350(9) 0.0093(8) 0.0067(8) 0.0110(8)
C6 0.0427(9) 0.0586(11) 0.0306(8) 0.0028(7) 0.0037(7) 0.0056(8)
C7 0.0339(8) 0.0537(10) 0.0247(7) 0.0024(6) 0.0075(6) 0.0019(6)
C8 0.0385(8) 0.0469(9) 0.0294(7) -0.0021(6) 0.0074(6) -0.0016(7)
C9 0.0457(9) 0.0467(10) 0.0360(8) -0.0047(7) 0.0068(7) -0.0034(7)
C10 0.0417(8) 0.0488(10) 0.0358(8) -0.0017(7) 0.0078(7) -0.0016(7)
C11 0.0401(8) 0.0513(10) 0.0339(8) 0.0002(7) 0.0095(7) -0.0005(7)
C12 0.0394(8) 0.0537(10) 0.0342(8) 0.0011(7) 0.0099(7) -0.0004(7)
C13 0.0447(9) 0.0525(10) 0.0350(8) 0.0015(7) 0.0113(7) -0.0018(7)
C14 0.0619(11) 0.0524(11) 0.0439(9) 0.0057(8) 0.0140(8) 0.0033(9)

loop_
_atom_type_symbol
_atom_type_description
_atom_type_scat_dispersion_real
_atom_type_scat_dispersion_imag
_atom_type_scat_source
C C 0.0181 0.0091 'International Tables Vol C Tables 4.2.6.8 and 6.1.1.4'
H H 0.0000 0.0000 'International Tables Vol C Tables 4.2.6.8 and 6.1.1.4'
N N 0.0311 0.0180 'International Tables Vol C Tables 4.2.6.8 and 6.1.1.4'
O O 0.0492 0.0322 'International Tables Vol C Tables 4.2.6.8 and 6.1.1.4'

loop_
_geom_angle_atom_site_label_1
_geom_angle_atom_site_label_2
_geom_angle_atom_site_label_3
_geom_angle
_geom_angle_site_symmetry_1
_geom_angle_site_symmetry_3
_geom_angle_publ_flag
C8 O1 C7 102.10(12) . . ?
C8 O2 C9 114.79(13) . . ?
C7 N1 N2 107.42(14) . . ?
C8 N2 N1 104.28(14) . . ?
C2 C1 C6 119.42(18) . . ?
C2 C1 C7 120.84(16) . . ?
C6 C1 C7 119.74(16) . . ?
C3 C2 C1 119.83(17) . . ?
C2 C3 C4 120.67(18) . . ?
C3 C4 C5 119.67(19) . . ?
C6 C5 C4 120.20(18) . . ?
C5 C6 C1 120.20(17) . . ?
O1 C7 C1 119.16(14) . . ?
N1 C7 O1 111.51(16) . . ?
N1 C7 C1 129.32(15) . . ?
O2 C8 O1 115.05(14) . . ?
N2 C8 O1 114.69(16) . . ?
N2 C8 O2 130.26(16) . . ?
O2 C9 C10 107.92(13) . . ?
C9 C10 C11 111.37(14) . . ?
C12 C11 C10 112.84(14) . . ?
C11 C12 C13 114.28(15) . . ?
C14 C13 C12 112.31(15) . . ?

loop_
_geom_bond_atom_site_label_1
_geom_bond_atom_site_label_2
_geom_bond_distance
_geom_bond_site_symmetry_2
_geom_bond_publ_flag
O1 C7 1.3820(19) . ?
O1 C8 1.345(2) . ?
O2 C8 1.311(2) . ?
O2 C9 1.466(2) . ?
N1 N2 1.416(2) . ?
N1 C7 1.289(2) . ?
N2 C8 1.292(2) . ?
C1 C2 1.398(2) . ?
C1 C6 1.398(2) . ?
C1 C7 1.450(3) . ?
C2 C3 1.379(3) . ?
C3 C4 1.384(3) . ?
C4 C5 1.393(3) . ?
C5 C6 1.376(3) . ?
C9 C10 1.499(2) . ?
C10 C11 1.526(2) . ?
C11 C12 1.518(2) . ?
C12 C13 1.521(3) . ?
C13 C14 1.516(3) . ?
